data_1512959
loop_
_publ_author_name
'Suryabhan Singh'
'Subrato Bhattacharya'

_publ_section_title
;
 Studies of titanocene and zirconocene pyridine-2,6-bis-thiocarboxylates
 exhibiting partial desulfurization
;
_journal_name_full
;
Inorganica Chimica Acta
;
_journal_page_first 230
_journal_page_last 236
_journal_paper_doi 10.1016/j.ica.2012.11.014
_journal_volume 395
_journal_year 2013
_chemical_formula_sum 'C17 H13 N O3.41 S0.59 Zr'
_chemical_formula_weight 396.05
_space_group_IT_number 31
_symmetry_cell_setting orthorhombic
_symmetry_Int_Tables_number 31
_symmetry_space_group_name_Hall 'P 2ac -2'
_symmetry_space_group_name_H-M 'P m n 21'
_atom_sites_solution_hydrogens geom
_atom_sites_solution_primary direct
_atom_sites_solution_secondary difmap
_cell_angle_alpha 90.000(5)
_cell_angle_beta 90.000(5)
_cell_angle_gamma 90.000(5)
_cell_formula_units_Z 2
_cell_length_a 11.948(5)
_cell_length_b 8.280(5)
_cell_length_c 7.847(5)
_cell_measurement_temperature 293(2)
_cell_volume 776.3(8)
_computing_structure_refinement 'SHELXL-97 (Sheldrick, 1997)'
_diffrn_ambient_temperature 293(2)
_diffrn_measured_fraction_theta_full 0.991
_diffrn_measured_fraction_theta_max 0.773
_diffrn_radiation_monochromator graphite
_diffrn_radiation_type MoK\a
_diffrn_radiation_wavelength 0.71073
_diffrn_reflns_av_R_equivalents 0.0201
_diffrn_reflns_av_sigmaI/netI 0.0265
_diffrn_reflns_limit_h_max 6
_diffrn_reflns_limit_h_min -16
_diffrn_reflns_limit_k_max 10
_diffrn_reflns_limit_k_min -9
_diffrn_reflns_limit_l_max 10
_diffrn_reflns_limit_l_min -6
_diffrn_reflns_number 2190
_diffrn_reflns_theta_full 25.00
_diffrn_reflns_theta_max 29.28
_diffrn_reflns_theta_min 3.41
_diffrn_source 'fine-focus sealed tube'
_exptl_absorpt_coefficient_mu 0.804
_exptl_absorpt_correction_T_max 1.00000
_exptl_absorpt_correction_T_min 0.66945
_exptl_absorpt_correction_type multi-scan
_exptl_crystal_colour Red-orange
_exptl_crystal_density_diffrn 1.694
_exptl_crystal_density_method 'not measured'
_exptl_crystal_description Rectangular
_exptl_crystal_F_000 396
_exptl_crystal_recrystallization_method 'Chloroform and Petroleum ether (60-80)'
_exptl_crystal_size_max 0.32
_exptl_crystal_size_mid 0.30
_exptl_crystal_size_min 0.29
_refine_diff_density_max 0.333
_refine_diff_density_min -0.393
_refine_diff_density_rms 0.054
_refine_ls_abs_structure_details 'Flack H D (1983), Acta Cryst. A39, 876-881'
_refine_ls_abs_structure_Flack 0.53(10)
_refine_ls_extinction_method none
_refine_ls_goodness_of_fit_ref 1.023
_refine_ls_matrix_type full
_refine_ls_number_parameters 117
_refine_ls_number_reflns 1148
_refine_ls_number_restraints 5
_refine_ls_restrained_S_all 1.057
_refine_ls_R_factor_all 0.0504
_refine_ls_R_factor_gt 0.0312
_refine_ls_shift/su_max 0.009
_refine_ls_shift/su_mean 0.000
_refine_ls_structure_factor_coef Fsqd
_refine_ls_weighting_details 'calc w=1/[\s^2^(Fo^2^)+(0.0356P)^2^+0.2064P] where P=(Fo^2^+2Fc^2^)/3'
_refine_ls_weighting_scheme calc
_refine_ls_wR_factor_gt 0.0656
_refine_ls_wR_factor_ref 0.0712
_reflns_number_gt 880
_reflns_number_total 1148
_reflns_threshold_expression >2sigma(I)
_cod_data_source_file ICA-2013-395-230-236-4.cif
_cod_data_source_block cp2zrpdtc
_cod_database_code 1512959

loop_
_symmetry_equiv_pos_as_xyz
'x, y, z'
'-x+1/2, -y, z+1/2'
'-x, y, z'
'x+1/2, -y, z+1/2'

loop_
_atom_site_label
_atom_site_type_symbol
_atom_site_fract_x
_atom_site_fract_y
_atom_site_fract_z
_atom_site_U_iso_or_equiv
_atom_site_adp_type
_atom_site_occupancy
_atom_site_symmetry_multiplicity
_atom_site_calc_flag
_atom_site_refinement_flags
_atom_site_disorder_assembly
_atom_site_disorder_group
Zr1 Zr 0.0000 0.59128(8) 0.1120 0.0524(2) Uani 1 2 d S . .
O1 O -0.1699(3) 0.6665(6) 0.0495(5) 0.0779(12) Uani 1 1 d . A .
N1 N 0.0000 0.8047(13) -0.0740(9) 0.069(2) Uani 1 2 d S . .
C5 C -0.0563(5) 0.4055(8) -0.1277(7) 0.0781(18) Uani 1 1 d . . .
H5 H -0.1020 0.4457 -0.2138 0.094 Uiso 1 1 calc R A .
C9 C -0.0870(7) 0.7074(16) 0.3759(10) 0.115(4) Uani 0.297(14) 1 d P A 1
H9 H -0.1602 0.7455 0.3715 0.138 Uiso 0.297(14) 1 calc PR A 1
C9A C -0.0870(7) 0.7074(16) 0.3759(10) 0.115(4) Uani 0.703(14) 1 d PD A 2
H9A H -0.1602 0.7455 0.3715 0.138 Uiso 0.703(14) 1 calc PR A 2
C4 C 0.0000 1.052(2) -0.3126(19) 0.225(5) Uani 1 2 d S . .
H4 H 0.0000 1.1334 -0.3937 0.270 Uiso 1 2 calc SR . .
C3 C -0.0943(11) 0.9867(13) -0.2483(11) 0.148(4) Uani 1 1 d . A .
H3 H -0.1623 1.0272 -0.2870 0.178 Uiso 1 1 calc R . .
C6 C -0.0930(5) 0.3338(8) 0.0261(8) 0.0687(16) Uani 1 1 d . A .
H6 H -0.1667 0.3214 0.0619 0.082 Uiso 1 1 calc R . .
C8 C 0.0000 0.795(2) 0.3465(15) 0.128(7) Uani 1 2 d SD . .
H8 H 0.0000 0.9024 0.3106 0.153 Uiso 1 2 calc SR B 1
C2 C -0.0971(8) 0.8656(10) -0.1302(9) 0.090(2) Uani 1 1 d . . .
C1 C -0.1950(6) 0.7774(10) -0.0538(8) 0.086(2) Uani 1 1 d D A .
C7 C 0.0000 0.2868(9) 0.1108(19) 0.0667(18) Uani 1 2 d S . .
H7 H 0.0000 0.2301 0.2131 0.080 Uiso 1 2 calc SR A .
S1 S -0.3049(15) 0.862(3) -0.124(3) 0.107(4) Uani 0.297(14) 1 d PD A 1
O1A O -0.2943(15) 0.812(3) -0.088(3) 0.107(4) Uani 0.703(14) 1 d PD A 2
C10 C -0.0599(8) 0.5568(12) 0.4132(9) 0.118(4) Uani 1 1 d D . .
H10 H -0.1077 0.4705 0.4346 0.142 Uiso 1 1 calc R C 1

loop_
_atom_site_aniso_label
_atom_site_aniso_U_11
_atom_site_aniso_U_22
_atom_site_aniso_U_33
_atom_site_aniso_U_23
_atom_site_aniso_U_13
_atom_site_aniso_U_12
Zr1 0.0612(3) 0.0614(4) 0.0347(3) -0.0046(6) 0.000 0.000
O1 0.076(2) 0.090(3) 0.067(3) -0.009(2) -0.0122(18) 0.014(2)
N1 0.127(7) 0.047(5) 0.034(4) -0.016(3) 0.000 0.000
C5 0.117(4) 0.070(5) 0.048(3) -0.012(4) -0.023(3) 0.002(3)
C9 0.093(5) 0.203(13) 0.049(4) -0.037(7) 0.007(4) 0.041(7)
C9A 0.093(5) 0.203(13) 0.049(4) -0.037(7) 0.007(4) 0.041(7)
C4 0.589(14) 0.037(11) 0.048(7) -0.008(6) 0.000 0.000
C3 0.326(13) 0.062(8) 0.057(5) -0.015(5) -0.053(7) 0.067(8)
C6 0.078(4) 0.059(5) 0.069(4) -0.011(3) 0.003(3) -0.011(3)
C8 0.28(2) 0.055(10) 0.051(7) -0.013(7) 0.000 0.000
C2 0.159(7) 0.068(6) 0.043(3) -0.022(3) -0.025(4) 0.034(5)
C1 0.114(5) 0.088(6) 0.057(4) -0.035(4) -0.035(4) 0.041(5)
C7 0.086(4) 0.062(5) 0.052(4) -0.017(8) 0.000 0.000
S1 0.081(3) 0.115(11) 0.125(9) -0.049(7) -0.060(3) 0.065(4)
O1A 0.081(3) 0.115(11) 0.125(9) -0.049(7) -0.060(3) 0.065(4)
C10 0.195(9) 0.121(8) 0.038(3) -0.024(4) 0.026(4) -0.084(6)

loop_
_atom_type_symbol
_atom_type_description
_atom_type_scat_dispersion_real
_atom_type_scat_dispersion_imag
_atom_type_scat_source
C C 0.0033 0.0016 'International Tables Vol C Tables 4.2.6.8 and 6.1.1.4'
H H 0.0000 0.0000 'International Tables Vol C Tables 4.2.6.8 and 6.1.1.4'
N N 0.0061 0.0033 'International Tables Vol C Tables 4.2.6.8 and 6.1.1.4'
O O 0.0106 0.0060 'International Tables Vol C Tables 4.2.6.8 and 6.1.1.4'
S S 0.1246 0.1234 'International Tables Vol C Tables 4.2.6.8 and 6.1.1.4'
Zr Zr -2.9673 0.5597 'International Tables Vol C Tables 4.2.6.8 and 6.1.1.4'

loop_
_geom_angle_atom_site_label_1
_geom_angle_atom_site_label_2
_geom_angle_atom_site_label_3
_geom_angle
_geom_angle_site_symmetry_1
_geom_angle_site_symmetry_3
O1 Zr1 O1 137.3(3) . 3
O1 Zr1 N1 68.67(13) . .
O1 Zr1 N1 68.67(13) 3 .
O1 Zr1 C10 121.0(2) . 3
O1 Zr1 C10 88.8(3) 3 3
N1 Zr1 C10 134.0(3) . 3
O1 Zr1 C10 88.8(3) . .
O1 Zr1 C10 121.0(2) 3 .
N1 Zr1 C10 134.0(3) . .
C10 Zr1 C10 33.4(5) 3 .
O1 Zr1 C6 76.6(2) . .
O1 Zr1 C6 126.70(19) 3 .
N1 Zr1 C6 119.1(2) . .
C10 Zr1 C6 106.7(3) 3 .
C10 Zr1 C6 91.8(2) . .
O1 Zr1 C6 126.70(19) . 3
O1 Zr1 C6 76.6(2) 3 3
N1 Zr1 C6 119.1(2) . 3
C10 Zr1 C6 91.8(2) 3 3
C10 Zr1 C6 106.7(3) . 3
C6 Zr1 C6 52.8(3) . 3
O1 Zr1 C8 88.43(18) . .
O1 Zr1 C8 88.43(18) 3 .
N1 Zr1 C8 87.0(4) . .
C10 Zr1 C8 51.5(3) 3 .
C10 Zr1 C8 51.5(3) . .
C6 Zr1 C8 140.9(3) . .
C6 Zr1 C8 140.9(3) 3 .
O1 Zr1 C9A 117.5(3) . 3
O1 Zr1 C9A 72.0(2) 3 3
N1 Zr1 C9A 103.3(3) . 3
C10 Zr1 C9A 30.7(3) 3 3
C10 Zr1 C9A 51.6(3) . 3
C6 Zr1 C9A 137.3(3) . 3
C6 Zr1 C9A 111.5(3) 3 3
C8 Zr1 C9A 29.9(3) . 3
O1 Zr1 C9 117.5(3) . 3
O1 Zr1 C9 72.0(2) 3 3
N1 Zr1 C9 103.3(3) . 3
C10 Zr1 C9 30.7(3) 3 3
C10 Zr1 C9 51.6(3) . 3
C6 Zr1 C9 137.3(3) . 3
C6 Zr1 C9 111.5(3) 3 3
C8 Zr1 C9 29.9(3) . 3
C9A Zr1 C9 0.0(2) 3 3
O1 Zr1 C9 72.0(2) . .
O1 Zr1 C9 117.5(3) 3 .
N1 Zr1 C9 103.3(3) . .
C10 Zr1 C9 51.6(3) 3 .
C10 Zr1 C9 30.7(3) . .
C6 Zr1 C9 111.5(3) . .
C6 Zr1 C9 137.3(3) 3 .
C8 Zr1 C9 29.9(3) . .
C9A Zr1 C9 49.0(4) 3 .
C9 Zr1 C9 49.0(4) 3 .
C1 O1 Zr1 125.0(5) . .
C2 N1 C2 120.0(11) . 3
C2 N1 Zr1 120.0(5) . .
C2 N1 Zr1 120.0(5) 3 .
C5 C5 C6 108.1(4) 3 .
C5 C5 Zr1 74.53(15) 3 .
C6 C5 Zr1 72.7(3) . .
C5 C5 H5 126.0 3 .
C6 C5 H5 126.0 . .
Zr1 C5 H5 118.7 . .
C8 C9 C10 112.0(10) . .
C8 C9 Zr1 74.6(7) . .
C10 C9 Zr1 73.7(5) . .
C8 C9 H9 124.0 . .
C10 C9 H9 124.0 . .
Zr1 C9 H9 119.2 . .
C3 C4 C3 113.7(13) 3 .
C3 C4 H4 123.2 3 .
C3 C4 H4 123.2 . .
C4 C3 C2 124.6(11) . .
C4 C3 H3 117.7 . .
C2 C3 H3 117.7 . .
C7 C6 C5 106.6(8) . .
C7 C6 Zr1 75.4(4) . .
C5 C6 Zr1 74.6(4) . .
C7 C6 H6 126.7 . .
C5 C6 H6 126.7 . .
Zr1 C6 H6 115.7 . .
C9 C8 C9A 107.4(14) . 3
C9 C8 C9 107.4(14) . 3
C9A C8 C9 0.0(14) 3 3
C9 C8 Zr1 75.5(7) . .
C9A C8 Zr1 75.5(7) 3 .
C9 C8 Zr1 75.5(7) 3 .
C9 C8 H8 126.3 . .
C9A C8 H8 126.3 3 .
C9 C8 H8 126.3 3 .
Zr1 C8 H8 114.9 . .
N1 C2 C3 118.6(10) . .
N1 C2 C1 111.1(7) . .
C3 C2 C1 130.3(9) . .
O1A C1 O1 121.9(14) . .
O1A C1 C2 122.9(13) . .
O1 C1 C2 115.2(6) . .
O1A C1 S1 16(2) . .
O1 C1 S1 137.7(13) . .
C2 C1 S1 107.0(11) . .
C6 C7 C6 110.5(12) . 3
C6 C7 Zr1 73.4(4) . .
C6 C7 Zr1 73.4(4) 3 .
C6 C7 H7 124.7 . .
C6 C7 H7 124.7 3 .
Zr1 C7 H7 120.1 . .
C9 C10 C10 104.2(6) . 3
C9 C10 Zr1 75.6(4) . .
C10 C10 Zr1 73.3(2) 3 .
C9 C10 H10 127.9 . .
C10 C10 H10 127.9 3 .
Zr1 C10 H10 115.9 . .

loop_
_geom_bond_atom_site_label_1
_geom_bond_atom_site_label_2
_geom_bond_distance
_geom_bond_site_symmetry_2
Zr1 O1 2.180(4) .
Zr1 O1 2.180(4) 3
Zr1 N1 2.292(10) .
Zr1 C10 2.486(7) 3
Zr1 C10 2.486(7) .
Zr1 C6 2.497(6) .
Zr1 C6 2.497(6) 3
Zr1 C8 2.498(13) .
Zr1 C9A 2.509(7) 3
Zr1 C9 2.509(7) 3
Zr1 C9 2.509(7) .
O1 C1 1.261(8) .
N1 C2 1.340(9) .
N1 C2 1.340(9) 3
C5 C5 1.345(13) 3
C5 C6 1.415(9) .
C5 H5 0.9300 .
C9 C8 1.290(11) .
C9 C10 1.321(11) .
C9 H9 0.9300 .
C4 C3 1.346(13) 3
C4 C3 1.346(13) .
C4 H4 0.9300 .
C3 C2 1.365(13) .
C3 H3 0.9300 .
C6 C7 1.352(10) .
C6 H6 0.9300 .
C8 C9A 1.290(11) 3
C8 C9 1.290(11) 3
C8 H8 0.9300 .
C2 C1 1.503(12) .
C1 O1A 1.249(13) .
C1 S1 1.586(12) .
C7 C6 1.352(10) 3
C7 H7 0.9300 .
C10 C10 1.43(2) 3
C10 H10 0.9300 .
